data_2232705
loop_
_publ_author_name
'Fun, Hoong-Kun'
'Nilwanna, Boonlerd'
'Jansrisewangwong, Patcharaporn'
'Kobkeatthawin, Thawanrat'
'Chantrapromma, Suchada'

_publ_section_title
;
 (<i>E</i>)-1-(2,4-Dinitrophenyl)-2-[1-(2-methoxyphenyl)ethylidene]hydrazine
;
_journal_coeditor_code HB6478
_journal_issue 12
_journal_name_full 'Acta Crystallographica Section E'
_journal_page_first o3202
_journal_page_last o3203
_journal_paper_doi 10.1107/S1600536811045417
_journal_volume 67
_journal_year 2011
_chemical_formula_iupac 'C15 H14 N4 O5'
_chemical_formula_moiety 'C15 H14 N4 O5'
_chemical_formula_sum 'C15 H14 N4 O5'
_chemical_formula_weight 330.30
_chemical_melting_point_gt 462
_chemical_melting_point_lt 463
_chemical_name_systematic
;
(<i>E</i>)-1-(2,4-Dinitrophenyl)-2-[1-(2-methoxyphenyl)ethylidene]hydrazine
;
_space_group_IT_number 15
_symmetry_cell_setting monoclinic
_symmetry_space_group_name_Hall '-C 2yc'
_symmetry_space_group_name_H-M 'C 1 2/c 1'
_atom_sites_solution_hydrogens geom
_atom_sites_solution_primary direct
_atom_sites_solution_secondary difmap
_audit_creation_method SHELXL-97
_cell_angle_alpha 90.00
_cell_angle_beta 107.170(2)
_cell_angle_gamma 90.00
_cell_formula_units_Z 8
_cell_length_a 33.105(5)
_cell_length_b 7.1288(10)
_cell_length_c 13.4964(19)
_cell_measurement_reflns_used 4013
_cell_measurement_temperature 297(2)
_cell_measurement_theta_max 29.00
_cell_measurement_theta_min 2.58
_cell_volume 3043.2(8)
_computing_cell_refinement 'SAINT (Bruker, 2005)'
_computing_data_collection 'APEX2 (Bruker, 2005)'
_computing_data_reduction 'SAINT (Bruker, 2005)'
_computing_molecular_graphics 'SHELXTL (Sheldrick, 2008)'
_computing_publication_material
;
SHELXTL (Sheldrick, 2008) and PLATON (Spek, 2009)
;
_computing_structure_refinement 'SHELXTL (Sheldrick, 2008)'
_computing_structure_solution 'SHELXTL (Sheldrick, 2008)'
_diffrn_ambient_temperature 297(2)
_diffrn_measured_fraction_theta_full 0.992
_diffrn_measured_fraction_theta_max 0.992
_diffrn_measurement_device_type 'Bruker APEXII CCD'
_diffrn_measurement_method '\f and \w scans'
_diffrn_radiation_monochromator graphite
_diffrn_radiation_source 'sealed tube'
_diffrn_radiation_type MoK\a
_diffrn_radiation_wavelength 0.71073
_diffrn_reflns_av_R_equivalents 0.0194
_diffrn_reflns_av_sigmaI/netI 0.0203
_diffrn_reflns_limit_h_max 43
_diffrn_reflns_limit_h_min -44
_diffrn_reflns_limit_k_max 9
_diffrn_reflns_limit_k_min -7
_diffrn_reflns_limit_l_max 18
_diffrn_reflns_limit_l_min -18
_diffrn_reflns_number 11675
_diffrn_reflns_theta_full 29.00
_diffrn_reflns_theta_max 29.00
_diffrn_reflns_theta_min 2.58
_diffrn_standards_number 0
_exptl_absorpt_coefficient_mu 0.111
_exptl_absorpt_correction_T_max 0.9766
_exptl_absorpt_correction_T_min 0.9624
_exptl_absorpt_correction_type multi-scan
_exptl_absorpt_process_details '(SADABS; Bruker, 2005)'
_exptl_crystal_colour Orange
_exptl_crystal_density_diffrn 1.442
_exptl_crystal_density_method 'not measured'
_exptl_crystal_description Block
_exptl_crystal_F_000 1376
_exptl_crystal_size_max 0.35
_exptl_crystal_size_mid 0.33
_exptl_crystal_size_min 0.21
_refine_diff_density_max 0.192
_refine_diff_density_min -0.172
_refine_ls_extinction_method none
_refine_ls_goodness_of_fit_ref 1.044
_refine_ls_hydrogen_treatment mixed
_refine_ls_matrix_type full
_refine_ls_number_parameters 223
_refine_ls_number_reflns 4013
_refine_ls_number_restraints 0
_refine_ls_restrained_S_all 1.044
_refine_ls_R_factor_all 0.0595
_refine_ls_R_factor_gt 0.0416
_refine_ls_shift/su_max 0.001
_refine_ls_shift/su_mean 0.001
_refine_ls_structure_factor_coef Fsqd
_refine_ls_weighting_details 'calc w=1/[\s^2^(Fo^2^)+(0.0564P)^2^+1.0718P] where P=(Fo^2^+2Fc^2^)/3'
_refine_ls_weighting_scheme calc
_refine_ls_wR_factor_gt 0.1085
_refine_ls_wR_factor_ref 0.1241
_reflns_number_gt 2945
_reflns_number_total 4013
_reflns_threshold_expression I>2\s(I)
_cod_data_source_file hb6478.cif
_cod_data_source_block I
_cod_original_sg_symbol_H-M 'C 2/c'
_cod_database_code 2232705
_cod_database_fobs_code 2232705

loop_
_symmetry_equiv_pos_as_xyz
'x, y, z'
'-x, y, -z+1/2'
'x+1/2, y+1/2, z'
'-x+1/2, y+1/2, -z+1/2'
'-x, -y, -z'
'x, -y, z-1/2'
'-x+1/2, -y+1/2, -z'
'x+1/2, -y+1/2, z-1/2'

loop_
_atom_site_type_symbol
_atom_site_label
_atom_site_fract_x
_atom_site_fract_y
_atom_site_fract_z
_atom_site_U_iso_or_equiv
_atom_site_adp_type
_atom_site_calc_flag
_atom_site_refinement_flags
_atom_site_occupancy
_atom_site_symmetry_multiplicity
O O1 0.07338(3) 0.25310(17) 0.98816(8) 0.0590(3) Uani d . 1 1
O O2 0.10350(4) 0.20839(19) 1.15077(8) 0.0675(3) Uani d . 1 1
O O3 0.24539(4) -0.0059(3) 1.28175(9) 0.0877(5) Uani d . 1 1
O O4 0.28280(4) -0.0482(2) 1.17821(10) 0.0851(4) Uani d . 1 1
O O5 0.03857(3) 0.18362(17) 0.48812(7) 0.0560(3) Uani d . 1 1
N N1 0.11540(4) 0.21520(17) 0.85348(8) 0.0444(3) Uani d . 1 1
H H1N1 0.0924(6) 0.258(2) 0.8644(13) 0.057(5) Uiso d . 1 1
N N2 0.12306(4) 0.22293(16) 0.75869(8) 0.0433(3) Uani d . 1 1
N N3 0.10449(4) 0.20867(17) 1.06074(8) 0.0455(3) Uani d . 1 1
N N4 0.24971(4) -0.0049(2) 1.19497(10) 0.0585(3) Uani d . 1 1
C C1 0.14719(4) 0.16224(18) 0.93741(9) 0.0385(3) Uani d . 1 1
C C2 0.14337(4) 0.15613(19) 1.03938(9) 0.0390(3) Uani d . 1 1
C C3 0.17682(4) 0.10245(19) 1.12370(9) 0.0429(3) Uani d . 1 1
H H3A 0.1738 0.1001 1.1900 0.052 Uiso calc R 1 1
C C4 0.21432(4) 0.0530(2) 1.10768(10) 0.0446(3) Uani d . 1 1
C C5 0.21945(4) 0.0566(2) 1.00856(10) 0.0489(3) Uani d . 1 1
H H5A 0.2451 0.0222 0.9991 0.059 Uiso calc R 1 1
C C6 0.18673(4) 0.1105(2) 0.92606(10) 0.0469(3) Uani d . 1 1
H H6A 0.1905 0.1134 0.8605 0.056 Uiso calc R 1 1
C C7 0.09330(4) 0.28669(19) 0.68182(9) 0.0412(3) Uani d . 1 1
C C8 0.10499(4) 0.29961(18) 0.58364(9) 0.0399(3) Uani d . 1 1
C C9 0.07723(4) 0.24861(19) 0.48709(9) 0.0415(3) Uani d . 1 1
C C10 0.09020(5) 0.2587(2) 0.39813(10) 0.0482(3) Uani d . 1 1
H H10A 0.0718 0.2241 0.3343 0.058 Uiso calc R 1 1
C C11 0.13047(5) 0.3199(2) 0.40454(11) 0.0545(4) Uani d . 1 1
H H11A 0.1390 0.3269 0.3449 0.065 Uiso calc R 1 1
C C12 0.15792(5) 0.3706(2) 0.49859(12) 0.0546(4) Uani d . 1 1
H H12A 0.1850 0.4119 0.5026 0.066 Uiso calc R 1 1
C C13 0.14525(4) 0.3602(2) 0.58725(11) 0.0474(3) Uani d . 1 1
H H13A 0.1641 0.3945 0.6506 0.057 Uiso calc R 1 1
C C14 0.05141(5) 0.3552(3) 0.68823(11) 0.0571(4) Uani d . 1 1
H H14A 0.0558 0.4461 0.7429 0.086 Uiso calc R 1 1
H H14B 0.0355 0.2515 0.7024 0.086 Uiso calc R 1 1
H H14C 0.0361 0.4121 0.6235 0.086 Uiso calc R 1 1
C C15 0.00827(5) 0.1403(3) 0.39214(12) 0.0672(5) Uani d . 1 1
H H15A -0.0176 0.1009 0.4043 0.101 Uiso calc R 1 1
H H15B 0.0189 0.0410 0.3586 0.101 Uiso calc R 1 1
H H15C 0.0031 0.2495 0.3486 0.101 Uiso calc R 1 1

loop_
_atom_site_aniso_label
_atom_site_aniso_U_11
_atom_site_aniso_U_22
_atom_site_aniso_U_33
_atom_site_aniso_U_12
_atom_site_aniso_U_13
_atom_site_aniso_U_23
O1 0.0455(5) 0.0817(8) 0.0507(6) 0.0075(5) 0.0154(5) 0.0039(5)
O2 0.0637(7) 0.1012(9) 0.0455(6) 0.0124(6) 0.0285(5) 0.0024(6)
O3 0.0624(7) 0.1543(14) 0.0456(6) 0.0142(8) 0.0147(5) 0.0277(7)
O4 0.0485(6) 0.1397(13) 0.0658(8) 0.0201(7) 0.0149(6) 0.0156(8)
O5 0.0498(6) 0.0784(8) 0.0372(5) -0.0142(5) 0.0087(4) -0.0049(5)
N1 0.0461(6) 0.0533(7) 0.0342(5) 0.0014(5) 0.0127(5) -0.0016(5)
N2 0.0496(6) 0.0477(6) 0.0325(5) -0.0008(5) 0.0121(4) -0.0010(4)
N3 0.0464(6) 0.0521(7) 0.0414(6) -0.0002(5) 0.0183(5) -0.0005(5)
N4 0.0457(7) 0.0816(10) 0.0463(6) 0.0003(6) 0.0106(5) 0.0125(6)
C1 0.0426(6) 0.0387(7) 0.0342(6) -0.0055(5) 0.0112(5) -0.0019(5)
C2 0.0415(6) 0.0413(7) 0.0365(6) -0.0044(5) 0.0153(5) -0.0021(5)
C3 0.0465(7) 0.0486(8) 0.0352(6) -0.0058(6) 0.0143(5) 0.0012(5)
C4 0.0415(7) 0.0525(8) 0.0386(6) -0.0056(6) 0.0098(5) 0.0038(5)
C5 0.0421(7) 0.0627(9) 0.0449(7) -0.0013(6) 0.0172(6) 0.0012(6)
C6 0.0470(7) 0.0595(9) 0.0374(6) -0.0027(6) 0.0173(5) -0.0012(6)
C7 0.0452(7) 0.0411(7) 0.0361(6) -0.0033(5) 0.0101(5) -0.0048(5)
C8 0.0442(7) 0.0388(7) 0.0357(6) 0.0040(5) 0.0104(5) 0.0025(5)
C9 0.0458(7) 0.0414(7) 0.0356(6) 0.0027(6) 0.0094(5) 0.0033(5)
C10 0.0583(8) 0.0498(8) 0.0353(6) 0.0055(6) 0.0120(6) 0.0043(5)
C11 0.0655(9) 0.0573(9) 0.0475(7) 0.0078(7) 0.0272(7) 0.0096(6)
C12 0.0481(8) 0.0565(9) 0.0630(9) 0.0004(7) 0.0225(7) 0.0094(7)
C13 0.0448(7) 0.0478(8) 0.0465(7) -0.0003(6) 0.0088(6) 0.0031(6)
C14 0.0512(8) 0.0737(11) 0.0454(7) 0.0067(7) 0.0128(6) -0.0095(7)
C15 0.0522(9) 0.0965(14) 0.0443(8) -0.0065(9) 0.0012(7) -0.0053(8)

loop_
_atom_type_symbol
_atom_type_description
_atom_type_scat_dispersion_real
_atom_type_scat_dispersion_imag
_atom_type_scat_source
C C 0.0033 0.0016 'International Tables Vol C Tables 4.2.6.8 and 6.1.1.4'
H H 0.0000 0.0000 'International Tables Vol C Tables 4.2.6.8 and 6.1.1.4'
N N 0.0061 0.0033 'International Tables Vol C Tables 4.2.6.8 and 6.1.1.4'
O O 0.0106 0.0060 'International Tables Vol C Tables 4.2.6.8 and 6.1.1.4'

loop_
_geom_angle_atom_site_label_1
_geom_angle_atom_site_label_2
_geom_angle_atom_site_label_3
_geom_angle
C9 O5 C15 118.48(11)
C1 N1 N2 118.56(11)
C1 N1 H1N1 117.2(11)
N2 N1 H1N1 123.6(11)
C7 N2 N1 117.18(11)
O2 N3 O1 121.81(11)
O2 N3 C2 118.84(11)
O1 N3 C2 119.35(10)
O3 N4 O4 122.78(13)
O3 N4 C4 118.94(13)
O4 N4 C4 118.27(12)
N1 C1 C6 119.96(11)
N1 C1 C2 123.41(11)
C6 C1 C2 116.63(11)
C3 C2 C1 121.74(11)
C3 C2 N3 116.67(10)
C1 C2 N3 121.58(11)
C4 C3 C2 118.91(11)
C4 C3 H3A 120.5
C2 C3 H3A 120.5
C3 C4 C5 121.27(12)
C3 C4 N4 119.79(11)
C5 C4 N4 118.94(12)
C6 C5 C4 119.77(12)
C6 C5 H5A 120.1
C4 C5 H5A 120.1
C5 C6 C1 121.68(11)
C5 C6 H6A 119.2
C1 C6 H6A 119.2
N2 C7 C8 113.69(11)
N2 C7 C14 124.87(12)
C8 C7 C14 121.33(12)
C13 C8 C9 118.18(12)
C13 C8 C7 119.15(11)
C9 C8 C7 122.65(12)
O5 C9 C10 123.75(12)
O5 C9 C8 115.96(11)
C10 C9 C8 120.24(12)
C11 C10 C9 120.03(13)
C11 C10 H10A 120.0
C9 C10 H10A 120.0
C12 C11 C10 120.27(13)
C12 C11 H11A 119.9
C10 C11 H11A 119.9
C11 C12 C13 119.94(13)
C11 C12 H12A 120.0
C13 C12 H12A 120.0
C12 C13 C8 121.33(13)
C12 C13 H13A 119.3
C8 C13 H13A 119.3
C7 C14 H14A 109.5
C7 C14 H14B 109.5
H14A C14 H14B 109.5
C7 C14 H14C 109.5
H14A C14 H14C 109.5
H14B C14 H14C 109.5
O5 C15 H15A 109.5
O5 C15 H15B 109.5
H15A C15 H15B 109.5
O5 C15 H15C 109.5
H15A C15 H15C 109.5
H15B C15 H15C 109.5

loop_
_geom_bond_atom_site_label_1
_geom_bond_atom_site_label_2
_geom_bond_distance
O1 N3 1.2347(15)
O2 N3 1.2251(14)
O3 N4 1.2212(16)
O4 N4 1.2215(17)
O5 C9 1.3649(17)
O5 C15 1.4186(17)
N1 C1 1.3526(17)
N1 N2 1.3768(14)
N1 H1N1 0.871(18)
N2 C7 1.2845(17)
N3 C2 1.4490(16)
N4 C4 1.4546(18)
C1 C6 1.4110(18)
C1 C2 1.4193(15)
C2 C3 1.3869(18)
C3 C4 1.3678(18)
C3 H3A 0.9300
C4 C5 1.3976(18)
C5 C6 1.3597(19)
C5 H5A 0.9300
C6 H6A 0.9300
C7 C8 1.4889(16)
C7 C14 1.497(2)
C8 C13 1.3880(19)
C8 C9 1.4029(17)
C9 C10 1.3914(17)
C10 C11 1.381(2)
C10 H10A 0.9300
C11 C12 1.373(2)
C11 H11A 0.9300
C12 C13 1.3819(19)
C12 H12A 0.9300
C13 H13A 0.9300
C14 H14A 0.9600
C14 H14B 0.9600
C14 H14C 0.9600
C15 H15A 0.9600
C15 H15B 0.9600
C15 H15C 0.9600

loop_
_geom_hbond_atom_site_label_D
_geom_hbond_atom_site_label_H
_geom_hbond_atom_site_label_A
_geom_hbond_site_symmetry_A
_geom_hbond_distance_DH
_geom_hbond_distance_HA
_geom_hbond_distance_DA
_geom_hbond_angle_DHA
_geom_hbond_publ_flag
N1 H1N1 O1 1_555 0.87(2) 1.952(18) 2.6086(17) 131.1(15) y
C6 H6A O3 6_555 0.93 2.48 3.218(2) 136 y

loop_
_geom_torsion_atom_site_label_1
_geom_torsion_atom_site_label_2
_geom_torsion_atom_site_label_3
_geom_torsion_atom_site_label_4
_geom_torsion
C1 N1 N2 C7 -175.05(13)
N2 N1 C1 C6 -2.06(19)
N2 N1 C1 C2 177.53(12)
N1 C1 C2 C3 -179.48(13)
C6 C1 C2 C3 0.13(19)
N1 C1 C2 N3 -0.5(2)
C6 C1 C2 N3 179.12(12)
O2 N3 C2 C3 2.10(19)
O1 N3 C2 C3 -178.19(13)
O2 N3 C2 C1 -176.94(13)
O1 N3 C2 C1 2.8(2)
C1 C2 C3 C4 -0.4(2)
N3 C2 C3 C4 -179.47(12)
C2 C3 C4 C5 0.3(2)
C2 C3 C4 N4 -179.60(13)
O3 N4 C4 C3 -1.0(2)
O4 N4 C4 C3 179.99(15)
O3 N4 C4 C5 179.15(16)
O4 N4 C4 C5 0.1(2)
C3 C4 C5 C6 0.2(2)
N4 C4 C5 C6 -179.93(14)
C4 C5 C6 C1 -0.5(2)
N1 C1 C6 C5 179.97(13)
C2 C1 C6 C5 0.3(2)
N1 N2 C7 C8 176.97(11)
N1 N2 C7 C14 0.9(2)
N2 C7 C8 C13 -39.91(17)
C14 C7 C8 C13 136.32(15)
N2 C7 C8 C9 138.53(14)
C14 C7 C8 C9 -45.24(19)
C15 O5 C9 C10 -6.2(2)
C15 O5 C9 C8 176.37(14)
C13 C8 C9 O5 177.73(12)
C7 C8 C9 O5 -0.73(19)
C13 C8 C9 C10 0.2(2)
C7 C8 C9 C10 -178.24(12)
O5 C9 C10 C11 -177.64(13)
C8 C9 C10 C11 -0.3(2)
C9 C10 C11 C12 0.2(2)
C10 C11 C12 C13 0.1(2)
C11 C12 C13 C8 -0.2(2)
C9 C8 C13 C12 0.0(2)
C7 C8 C13 C12 178.55(13)
